data_7709207
loop_
_publ_author_name
'Artem'ev, Alexander V.'
'Demyanov, Yan V.'
'Rakhmanova, Marianna I.'
'Bagryanskaya, Irina Yu'

_publ_section_title
;
 Pyridylarsine-based Cu(I) complexes showing TADF mixed with fast
 phosphorescence: a speeding-up emission rate using arsine ligands.
;
_journal_name_full 'Dalton transactions (Cambridge, England : 2003)'
_journal_paper_doi 10.1039/d1dt03759e
_journal_year 2021
_chemical_formula_moiety 'C32 H26 As2 Cu2 I2 N4'
_chemical_formula_sum 'C32 H26 As2 Cu2 I2 N4'
_chemical_formula_weight 997.29
_chemical_name_systematic
;
 Complex of Cu(I) iodide with bis(2-pyridyl)phenylarsine   
;
_space_group_crystal_system triclinic
_space_group_IT_number 2
_space_group_name_Hall '-P 1'
_space_group_name_H-M_alt 'P -1'
_atom_sites_solution_hydrogens geom
_audit_creation_method SHELXL-2014/7
_audit_update_record
;
2021-11-30 deposited with the CCDC.	2021-12-22 downloaded from the CCDC.
;
_cell_angle_alpha 86.324(4)
_cell_angle_beta 87.224(5)
_cell_angle_gamma 87.348(4)
_cell_formula_units_Z 2
_cell_length_a 9.0573(11)
_cell_length_b 9.1282(10)
_cell_length_c 20.279(3)
_cell_measurement_reflns_used 9886
_cell_measurement_temperature 296(2)
_cell_measurement_theta_max 27.51
_cell_measurement_theta_min 2.24
_cell_volume 1669.6(4)
_computing_cell_refinement 'Bruker SAINT'
_computing_data_collection 'Bruker APEX2'
_computing_data_reduction 'Bruker SAINT'
_computing_molecular_graphics 'Bruker SHELXTL'
_computing_publication_material 'Bruker SHELXTL'
_computing_structure_refinement 'SHELXL-2014/7 (Sheldrick, 2014)'
_computing_structure_solution 'SHELXS-97 (Sheldrick, 2008)'
_diffrn_ambient_temperature 296(2)
_diffrn_measured_fraction_theta_full 0.993
_diffrn_measured_fraction_theta_max 0.993
_diffrn_measurement_device_type 'Bruker APEX-II CCD'
_diffrn_measurement_method '\f and \w scans'
_diffrn_radiation_type MoK\a
_diffrn_radiation_wavelength 0.71073
_diffrn_reflns_av_R_equivalents 0.0605
_diffrn_reflns_av_unetI/netI 0.1460
_diffrn_reflns_Laue_measured_fraction_full 0.993
_diffrn_reflns_Laue_measured_fraction_max 0.993
_diffrn_reflns_limit_h_max 10
_diffrn_reflns_limit_h_min -10
_diffrn_reflns_limit_k_max 10
_diffrn_reflns_limit_k_min -10
_diffrn_reflns_limit_l_max 24
_diffrn_reflns_limit_l_min 0
_diffrn_reflns_number 15424
_diffrn_reflns_point_group_measured_fraction_full 0.993
_diffrn_reflns_point_group_measured_fraction_max 0.993
_diffrn_reflns_theta_full 25.027
_diffrn_reflns_theta_max 25.027
_diffrn_reflns_theta_min 1.007
_diffrn_source 'sealed tube'
_exptl_absorpt_coefficient_mu 5.118
_exptl_absorpt_correction_T_max 0.9281
_exptl_absorpt_correction_T_min 0.6951
_exptl_absorpt_correction_type multi-scan
_exptl_absorpt_process_details SADABS
_exptl_crystal_colour colourless
_exptl_crystal_density_diffrn 1.984
_exptl_crystal_density_method 'not measured'
_exptl_crystal_description prism
_exptl_crystal_F_000 952
_exptl_crystal_size_max 0.120
_exptl_crystal_size_mid 0.100
_exptl_crystal_size_min 0.080
_refine_diff_density_max 1.478
_refine_diff_density_min -0.951
_refine_diff_density_rms 0.142
_refine_ls_extinction_method none
_refine_ls_goodness_of_fit_ref 0.715
_refine_ls_hydrogen_treatment constr
_refine_ls_matrix_type full
_refine_ls_number_parameters 380
_refine_ls_number_reflns 5853
_refine_ls_number_restraints 0
_refine_ls_restrained_S_all 0.715
_refine_ls_R_factor_all 0.0550
_refine_ls_R_factor_gt 0.0434
_refine_ls_shift/su_max 0.001
_refine_ls_shift/su_mean 0.000
_refine_ls_structure_factor_coef Fsqd
_refine_ls_weighting_details 'w=1/[\s^2^(Fo^2^)] where P=(Fo^2^+2Fc^2^)/3'
_refine_ls_weighting_scheme calc
_refine_ls_wR_factor_gt 0.1153
_refine_ls_wR_factor_ref 0.1242
_reflns_Friedel_coverage 0.000
_reflns_number_gt 4423
_reflns_number_total 5853
_reflns_threshold_expression 'I > 2\s(I)'
_cod_data_source_file d1dt03759e2.cif
_cod_data_source_block yv49a
_cod_database_code 7709207
_shelx_shelxl_version_number 2014/7
_shelx_space_group_comment
;
 The symmetry employed for this shelxl refinement is uniquely defined
 by the following loop, which should always be used as a source of
 symmetry information in preference to the above space-group names.
 They are only intended as comments.
;
_shelx_estimated_absorpt_t_min 0.579
_shelx_estimated_absorpt_t_max 0.685

loop_
_space_group_symop_operation_xyz
'x, y, z'
'-x, -y, -z'

loop_
_atom_site_label
_atom_site_type_symbol
_atom_site_fract_x
_atom_site_fract_y
_atom_site_fract_z
_atom_site_U_iso_or_equiv
_atom_site_adp_type
_atom_site_occupancy
_atom_site_site_symmetry_order
_atom_site_calc_flag
_atom_site_refinement_flags_posn
_atom_site_refinement_flags_adp
_atom_site_refinement_flags_occupancy
_atom_site_disorder_assembly
_atom_site_disorder_group
I1 I 0.15152(6) 0.79066(6) 0.31727(3) 0.03980(18) Uani 1 1 d . . . . .
I2 I 0.62877(6) 0.75284(6) 1.17634(3) 0.03607(17) Uani 1 1 d . . . . .
As1 As 0.15150(9) 0.39971(8) 0.43561(4) 0.0263(2) Uani 1 1 d . . . . .
As2 As 0.36313(8) 0.61582(8) 0.93582(4) 0.0249(2) Uani 1 1 d . . . . .
Cu1 Cu 0.05374(11) 0.64176(10) 0.42277(5) 0.0298(2) Uani 1 1 d . . . . .
Cu2 Cu 0.54578(10) 0.62627(10) 1.07435(5) 0.0279(2) Uani 1 1 d . . . . .
N1 N 0.1743(7) 0.3468(7) 0.5743(3) 0.0307(15) Uani 1 1 d . . . . .
N2 N -0.0811(7) 0.2356(6) 0.4967(3) 0.0264(14) Uani 1 1 d . . . . .
N3 N 0.5886(7) 0.7667(7) 0.9917(3) 0.0272(15) Uani 1 1 d . . . . .
N4 N 0.3180(7) 0.6400(7) 1.0746(3) 0.0290(15) Uani 1 1 d . . . . .
C1 C 0.2247(8) 0.7096(8) 0.8732(4) 0.0286(18) Uani 1 1 d . . . . .
C2 C -0.1867(9) 0.1376(9) 0.4998(5) 0.039(2) Uani 1 1 d . . . . .
H2 H -0.2423 0.1246 0.5393 0.047 Uiso 1 1 calc R U . . .
C3 C -0.2183(10) 0.0559(10) 0.4493(5) 0.046(2) Uani 1 1 d . . . . .
H3 H -0.2952 -0.0086 0.4538 0.056 Uiso 1 1 calc R U . . .
C4 C -0.1318(10) 0.0708(10) 0.3898(5) 0.045(2) Uani 1 1 d . . . . .
H4 H -0.1486 0.0174 0.3536 0.053 Uiso 1 1 calc R U . . .
C5 C -0.0217(10) 0.1686(9) 0.3885(4) 0.039(2) Uani 1 1 d . . . . .
H5 H 0.0386 0.1805 0.3503 0.047 Uiso 1 1 calc R U . . .
C6 C 0.0039(9) 0.2498(8) 0.4410(4) 0.0291(18) Uani 1 1 d . . . . .
C7 C 0.2986(9) 0.3190(8) 0.3734(4) 0.0303(18) Uani 1 1 d . . . . .
C8 C 0.3661(10) 0.4109(9) 0.3265(4) 0.040(2) Uani 1 1 d . . . . .
H8 H 0.3339 0.5089 0.3207 0.048 Uiso 1 1 calc R U . . .
C9 C 0.4840(12) 0.3549(12) 0.2877(5) 0.063(3) Uani 1 1 d . . . . .
H9 H 0.5329 0.4189 0.2575 0.075 Uiso 1 1 calc R U . . .
C10 C 0.5298(10) 0.2144(11) 0.2918(5) 0.049(3) Uani 1 1 d . . . . .
H10 H 0.6081 0.1808 0.2646 0.058 Uiso 1 1 calc R U . . .
C11 C 0.4592(11) 0.1192(10) 0.3372(5) 0.055(3) Uani 1 1 d . . . . .
H11 H 0.4887 0.0201 0.3402 0.066 Uiso 1 1 calc R U . . .
C12 C 0.3432(11) 0.1714(9) 0.3787(5) 0.049(3) Uani 1 1 d . . . . .
H12 H 0.2962 0.1075 0.4096 0.059 Uiso 1 1 calc R U . . .
C13 C 0.2438(9) 0.3263(10) 0.6317(4) 0.041(2) Uani 1 1 d . . . . .
H13 H 0.1877 0.3224 0.6714 0.049 Uiso 1 1 calc R U . . .
C14 C 0.3976(10) 0.3106(11) 0.6332(5) 0.048(2) Uani 1 1 d . . . . .
H14 H 0.4432 0.2953 0.6733 0.058 Uiso 1 1 calc R U . . .
C15 C 0.4805(10) 0.3180(11) 0.5751(5) 0.046(2) Uani 1 1 d . . . . .
H15 H 0.5833 0.3109 0.5753 0.055 Uiso 1 1 calc R U . . .
C16 C 0.4092(9) 0.3362(9) 0.5155(4) 0.038(2) Uani 1 1 d . . . . .
H16 H 0.4633 0.3388 0.4753 0.046 Uiso 1 1 calc R U . . .
C17 C 0.2567(8) 0.3502(8) 0.5175(4) 0.0255(17) Uani 1 1 d . . . . .
C18 C 0.5142(9) 0.7659(8) 0.9362(4) 0.0301(19) Uani 1 1 d . . . . .
C19 C 0.1888(10) 0.8597(8) 0.8722(4) 0.041(2) Uani 1 1 d . . . . .
H19 H 0.2375 0.9186 0.8992 0.049 Uiso 1 1 calc R U . . .
C20 C 0.0823(11) 0.9217(10) 0.8318(5) 0.047(2) Uani 1 1 d . . . . .
H20 H 0.0562 1.0213 0.8330 0.056 Uiso 1 1 calc R U . . .
C21 C 0.0142(11) 0.8370(11) 0.7897(5) 0.050(3) Uani 1 1 d . . . . .
H21 H -0.0550 0.8796 0.7611 0.060 Uiso 1 1 calc R U . . .
C22 C 0.0495(11) 0.6885(10) 0.7903(5) 0.049(3) Uani 1 1 d . . . . .
H22 H 0.0010 0.6297 0.7632 0.058 Uiso 1 1 calc R U . . .
C23 C 0.1591(10) 0.6255(9) 0.8318(4) 0.039(2) Uani 1 1 d . . . . .
H23 H 0.1862 0.5262 0.8306 0.047 Uiso 1 1 calc R U . . .
C24 C 0.2441(8) 0.6473(7) 1.0182(4) 0.0258(17) Uani 1 1 d . . . . .
C25 C 0.0918(9) 0.6648(9) 1.0174(4) 0.036(2) Uani 1 1 d . . . . .
H25 H 0.0426 0.6685 0.9781 0.043 Uiso 1 1 calc R U . . .
C26 C 0.0156(9) 0.6768(10) 1.0782(5) 0.043(2) Uani 1 1 d . . . . .
H26 H -0.0868 0.6909 1.0795 0.051 Uiso 1 1 calc R U . . .
C27 C 0.0867(9) 0.6684(9) 1.1352(4) 0.041(2) Uani 1 1 d . . . . .
H27 H 0.0344 0.6734 1.1757 0.049 Uiso 1 1 calc R U . . .
C28 C 0.2395(9) 0.6523(9) 1.1322(4) 0.034(2) Uani 1 1 d . . . . .
H28 H 0.2896 0.6498 1.1712 0.041 Uiso 1 1 calc R U . . .
C29 C 0.5487(10) 0.8528(10) 0.8807(5) 0.044(2) Uani 1 1 d . . . . .
H29 H 0.4965 0.8466 0.8427 0.053 Uiso 1 1 calc R U . . .
C30 C 0.6625(10) 0.9509(10) 0.8812(5) 0.048(2) Uani 1 1 d . . . . .
H30 H 0.6877 1.0105 0.8438 0.057 Uiso 1 1 calc R U . . .
C31 C 0.7360(10) 0.9566(9) 0.9385(5) 0.047(2) Uani 1 1 d . . . . .
H31 H 0.8118 1.0211 0.9410 0.056 Uiso 1 1 calc R U . . .
C32 C 0.6949(9) 0.8643(9) 0.9925(4) 0.036(2) Uani 1 1 d . . . . .
H32 H 0.7437 0.8702 1.0315 0.044 Uiso 1 1 calc R U . . .

loop_
_atom_site_aniso_label
_atom_site_aniso_U_11
_atom_site_aniso_U_22
_atom_site_aniso_U_33
_atom_site_aniso_U_23
_atom_site_aniso_U_13
_atom_site_aniso_U_12
I1 0.0471(4) 0.0403(3) 0.0293(3) 0.0071(2) 0.0068(3) 0.0045(3)
I2 0.0420(4) 0.0370(3) 0.0300(3) -0.0068(2) -0.0045(3) -0.0006(2)
As1 0.0297(5) 0.0262(4) 0.0219(4) 0.0007(3) 0.0046(3) 0.0015(3)
As2 0.0259(4) 0.0252(4) 0.0236(4) -0.0022(3) -0.0034(3) 0.0011(3)
Cu1 0.0316(6) 0.0317(5) 0.0254(5) -0.0013(4) 0.0029(4) 0.0022(4)
Cu2 0.0263(5) 0.0294(5) 0.0280(6) -0.0022(4) -0.0037(4) 0.0011(4)
N1 0.031(4) 0.039(4) 0.021(4) 0.003(3) 0.000(3) 0.004(3)
N2 0.027(4) 0.030(3) 0.022(3) -0.002(3) 0.003(3) -0.001(3)
N3 0.027(4) 0.030(3) 0.025(4) -0.003(3) 0.000(3) -0.004(3)
N4 0.026(4) 0.027(3) 0.034(4) -0.005(3) 0.001(3) 0.000(3)
C1 0.025(4) 0.037(4) 0.024(4) -0.003(4) -0.006(3) 0.003(3)
C2 0.037(5) 0.034(5) 0.043(6) 0.000(4) 0.011(4) -0.002(4)
C3 0.038(6) 0.045(5) 0.058(7) -0.012(5) -0.003(5) -0.014(4)
C4 0.046(6) 0.054(6) 0.038(6) -0.021(4) -0.004(5) -0.012(5)
C5 0.036(5) 0.047(5) 0.035(5) -0.011(4) 0.003(4) -0.005(4)
C6 0.036(5) 0.023(4) 0.028(5) -0.002(3) -0.003(4) 0.001(3)
C7 0.034(5) 0.030(4) 0.027(5) -0.005(3) 0.000(4) 0.002(3)
C8 0.047(6) 0.030(4) 0.043(6) -0.003(4) 0.010(4) 0.000(4)
C9 0.070(8) 0.058(7) 0.055(7) 0.004(5) 0.033(6) 0.004(6)
C10 0.041(6) 0.061(6) 0.041(6) -0.006(5) 0.023(5) 0.005(5)
C11 0.057(7) 0.034(5) 0.073(8) -0.005(5) 0.006(6) 0.007(5)
C12 0.062(7) 0.030(5) 0.053(6) -0.002(4) 0.022(5) 0.002(4)
C13 0.034(5) 0.059(6) 0.030(5) 0.001(4) 0.000(4) -0.001(4)
C14 0.041(6) 0.065(6) 0.039(6) 0.000(5) -0.013(5) 0.003(5)
C15 0.021(5) 0.072(7) 0.044(6) -0.001(5) -0.004(4) -0.005(4)
C16 0.029(5) 0.048(5) 0.037(5) -0.006(4) 0.004(4) -0.001(4)
C17 0.030(4) 0.022(4) 0.024(4) -0.003(3) -0.003(3) 0.000(3)
C18 0.031(5) 0.030(4) 0.029(5) -0.005(3) 0.000(4) 0.006(3)
C19 0.055(6) 0.024(4) 0.045(6) -0.004(4) -0.013(5) 0.006(4)
C20 0.053(6) 0.037(5) 0.050(6) -0.004(4) -0.011(5) 0.013(4)
C21 0.047(6) 0.065(6) 0.037(6) -0.004(5) -0.020(5) 0.027(5)
C22 0.058(6) 0.042(5) 0.048(6) -0.008(4) -0.026(5) 0.005(5)
C23 0.046(6) 0.038(5) 0.034(5) 0.002(4) -0.010(4) 0.003(4)
C24 0.028(4) 0.020(4) 0.029(5) 0.003(3) 0.000(4) -0.003(3)
C25 0.032(5) 0.038(5) 0.040(5) -0.007(4) -0.003(4) -0.010(4)
C26 0.017(4) 0.058(6) 0.052(6) -0.003(5) 0.004(4) 0.003(4)
C27 0.032(5) 0.056(6) 0.036(5) -0.008(4) 0.008(4) -0.008(4)
C28 0.030(5) 0.044(5) 0.028(5) 0.000(4) 0.004(4) -0.004(4)
C29 0.045(6) 0.050(5) 0.035(5) 0.011(4) -0.007(4) -0.003(4)
C30 0.050(6) 0.043(5) 0.047(6) 0.008(4) 0.008(5) -0.008(4)
C31 0.042(6) 0.034(5) 0.064(7) 0.007(5) 0.002(5) -0.010(4)
C32 0.034(5) 0.039(5) 0.037(5) 0.003(4) -0.007(4) -0.006(4)

loop_
_atom_type_symbol
_atom_type_description
_atom_type_scat_dispersion_real
_atom_type_scat_dispersion_imag
_atom_type_scat_source
C C 0.0033 0.0016 'International Tables Vol C Tables 4.2.6.8 and 6.1.1.4'
H H 0.0000 0.0000 'International Tables Vol C Tables 4.2.6.8 and 6.1.1.4'
N N 0.0061 0.0033 'International Tables Vol C Tables 4.2.6.8 and 6.1.1.4'
Cu Cu 0.3201 1.2651 'International Tables Vol C Tables 4.2.6.8 and 6.1.1.4'
As As 0.0499 2.0058 'International Tables Vol C Tables 4.2.6.8 and 6.1.1.4'
I I -0.4742 1.8119 'International Tables Vol C Tables 4.2.6.8 and 6.1.1.4'

loop_
_geom_angle_atom_site_label_1
_geom_angle_atom_site_label_2
_geom_angle_atom_site_label_3
_geom_angle
_geom_angle_site_symmetry_1
_geom_angle_site_symmetry_3
_geom_angle_publ_flag
C7 As1 C6 101.5(3) . . ?
C7 As1 C17 98.2(3) . . ?
C6 As1 C17 101.4(3) . . ?
C7 As1 Cu1 122.4(2) . . ?
C6 As1 Cu1 114.5(2) . . ?
C17 As1 Cu1 115.6(2) . . ?
C1 As2 C24 98.2(3) . . ?
C1 As2 C18 101.5(3) . . ?
C24 As2 C18 102.7(3) . . ?
C1 As2 Cu2 121.2(2) . 2_667 ?
C24 As2 Cu2 114.4(2) . 2_667 ?
C18 As2 Cu2 115.8(2) . 2_667 ?
N2 Cu1 N1 97.4(3) 2_566 2_566 ?
N2 Cu1 As1 113.67(17) 2_566 . ?
N1 Cu1 As1 112.61(18) 2_566 . ?
N2 Cu1 I1 107.94(18) 2_566 . ?
N1 Cu1 I1 108.86(18) 2_566 . ?
As1 Cu1 I1 114.87(4) . . ?
N4 Cu2 N3 98.3(2) . . ?
N4 Cu2 As2 111.21(17) . 2_667 ?
N3 Cu2 As2 114.40(17) . 2_667 ?
N4 Cu2 I2 108.44(19) . . ?
N3 Cu2 I2 107.35(18) . . ?
As2 Cu2 I2 115.64(4) 2_667 . ?
C17 N1 C13 118.4(7) . . ?
C17 N1 Cu1 122.8(5) . 2_566 ?
C13 N1 Cu1 118.7(5) . 2_566 ?
C6 N2 C2 118.0(7) . . ?
C6 N2 Cu1 122.5(5) . 2_566 ?
C2 N2 Cu1 119.5(6) . 2_566 ?
C18 N3 C32 117.0(7) . . ?
C18 N3 Cu2 123.1(5) . . ?
C32 N3 Cu2 119.9(6) . . ?
C28 N4 C24 118.3(7) . . ?
C28 N4 Cu2 119.5(6) . . ?
C24 N4 Cu2 122.0(5) . . ?
C23 C1 C19 119.6(7) . . ?
C23 C1 As2 118.9(6) . . ?
C19 C1 As2 121.4(6) . . ?
C3 C2 N2 124.5(8) . . ?
C3 C2 H2 117.7 . . ?
N2 C2 H2 117.7 . . ?
C2 C3 C4 118.4(8) . . ?
C2 C3 H3 120.8 . . ?
C4 C3 H3 120.8 . . ?
C5 C4 C3 116.1(8) . . ?
C5 C4 H4 122.0 . . ?
C3 C4 H4 122.0 . . ?
C4 C5 C6 123.0(9) . . ?
C4 C5 H5 118.5 . . ?
C6 C5 H5 118.5 . . ?
N2 C6 C5 120.0(8) . . ?
N2 C6 As1 117.6(6) . . ?
C5 C6 As1 122.2(6) . . ?
C12 C7 C8 119.5(8) . . ?
C12 C7 As1 121.0(6) . . ?
C8 C7 As1 119.4(6) . . ?
C9 C8 C7 118.7(8) . . ?
C9 C8 H8 120.6 . . ?
C7 C8 H8 120.6 . . ?
C10 C9 C8 123.1(9) . . ?
C10 C9 H9 118.5 . . ?
C8 C9 H9 118.5 . . ?
C9 C10 C11 118.8(8) . . ?
C9 C10 H10 120.6 . . ?
C11 C10 H10 120.6 . . ?
C10 C11 C12 120.1(8) . . ?
C10 C11 H11 119.9 . . ?
C12 C11 H11 119.9 . . ?
C7 C12 C11 119.7(8) . . ?
C7 C12 H12 120.2 . . ?
C11 C12 H12 120.2 . . ?
N1 C13 C14 121.7(8) . . ?
N1 C13 H13 119.1 . . ?
C14 C13 H13 119.1 . . ?
C15 C14 C13 119.4(9) . . ?
C15 C14 H14 120.3 . . ?
C13 C14 H14 120.3 . . ?
C14 C15 C16 119.2(8) . . ?
C14 C15 H15 120.4 . . ?
C16 C15 H15 120.4 . . ?
C17 C16 C15 118.5(8) . . ?
C17 C16 H16 120.7 . . ?
C15 C16 H16 120.7 . . ?
N1 C17 C16 122.8(7) . . ?
N1 C17 As1 116.7(5) . . ?
C16 C17 As1 120.2(6) . . ?
N3 C18 C29 122.7(8) . . ?
N3 C18 As2 115.8(6) . . ?
C29 C18 As2 121.2(7) . . ?
C20 C19 C1 120.6(8) . . ?
C20 C19 H19 119.7 . . ?
C1 C19 H19 119.7 . . ?
C19 C20 C21 120.2(8) . . ?
C19 C20 H20 119.9 . . ?
C21 C20 H20 119.9 . . ?
C22 C21 C20 119.4(8) . . ?
C22 C21 H21 120.3 . . ?
C20 C21 H21 120.3 . . ?
C21 C22 C23 120.1(9) . . ?
C21 C22 H22 120.0 . . ?
C23 C22 H22 120.0 . . ?
C1 C23 C22 119.9(8) . . ?
C1 C23 H23 120.0 . . ?
C22 C23 H23 120.0 . . ?
N4 C24 C25 122.7(7) . . ?
N4 C24 As2 116.6(5) . . ?
C25 C24 As2 120.6(6) . . ?
C26 C25 C24 116.9(8) . . ?
C26 C25 H25 121.6 . . ?
C24 C25 H25 121.6 . . ?
C27 C26 C25 121.5(8) . . ?
C27 C26 H26 119.2 . . ?
C25 C26 H26 119.2 . . ?
C26 C27 C28 118.4(8) . . ?
C26 C27 H27 120.8 . . ?
C28 C27 H27 120.8 . . ?
N4 C28 C27 122.2(8) . . ?
N4 C28 H28 118.9 . . ?
C27 C28 H28 118.9 . . ?
C18 C29 C30 119.9(9) . . ?
C18 C29 H29 120.1 . . ?
C30 C29 H29 120.1 . . ?
C31 C30 C29 118.0(9) . . ?
C31 C30 H30 121.0 . . ?
C29 C30 H30 121.0 . . ?
C30 C31 C32 118.6(8) . . ?
C30 C31 H31 120.7 . . ?
C32 C31 H31 120.7 . . ?
N3 C32 C31 123.7(8) . . ?
N3 C32 H32 118.1 . . ?
C31 C32 H32 118.1 . . ?

loop_
_geom_bond_atom_site_label_1
_geom_bond_atom_site_label_2
_geom_bond_distance
_geom_bond_site_symmetry_2
_geom_bond_publ_flag
I1 Cu1 2.6007(11) . ?
I2 Cu2 2.5914(11) . ?
As1 C7 1.943(8) . ?
As1 C6 1.951(8) . ?
As1 C17 1.971(7) . ?
As1 Cu1 2.3455(11) . ?
As2 C1 1.959(7) . ?
As2 C24 1.973(8) . ?
As2 C18 1.981(8) . ?
As2 Cu2 2.3409(11) 2_667 ?
Cu1 N2 2.069(7) 2_566 ?
Cu1 N1 2.061(7) 2_566 ?
Cu2 N4 2.061(6) . ?
Cu2 N3 2.075(6) . ?
Cu2 As2 2.3409(11) 2_667 ?
N1 C17 1.341(10) . ?
N1 C13 1.349(10) . ?
N1 Cu1 2.061(6) 2_566 ?
N2 C6 1.339(10) . ?
N2 C2 1.336(10) . ?
N2 Cu1 2.069(7) 2_566 ?
N3 C18 1.341(10) . ?
N3 C32 1.343(10) . ?
N4 C28 1.344(10) . ?
N4 C24 1.350(10) . ?
C1 C23 1.348(12) . ?
C1 C19 1.392(11) . ?
C2 C3 1.353(13) . ?
C2 H2 0.9300 . ?
C3 C4 1.408(13) . ?
C3 H3 0.9300 . ?
C4 C5 1.367(12) . ?
C4 H4 0.9300 . ?
C5 C6 1.369(11) . ?
C5 H5 0.9300 . ?
C7 C12 1.387(11) . ?
C7 C8 1.368(11) . ?
C8 C9 1.393(13) . ?
C8 H8 0.9300 . ?
C9 C10 1.329(13) . ?
C9 H9 0.9300 . ?
C10 C11 1.380(13) . ?
C10 H10 0.9300 . ?
C11 C12 1.399(13) . ?
C11 H11 0.9300 . ?
C12 H12 0.9300 . ?
C13 C14 1.396(12) . ?
C13 H13 0.9300 . ?
C14 C15 1.366(13) . ?
C14 H14 0.9300 . ?
C15 C16 1.395(12) . ?
C15 H15 0.9300 . ?
C16 C17 1.381(11) . ?
C16 H16 0.9300 . ?
C18 C29 1.367(11) . ?
C19 C20 1.375(12) . ?
C19 H19 0.9300 . ?
C20 C21 1.373(13) . ?
C20 H20 0.9300 . ?
C21 C22 1.378(12) . ?
C21 H21 0.9300 . ?
C22 C23 1.411(12) . ?
C22 H22 0.9300 . ?
C23 H23 0.9300 . ?
C24 C25 1.382(11) . ?
C25 C26 1.391(12) . ?
C25 H25 0.9300 . ?
C26 C27 1.347(12) . ?
C26 H26 0.9300 . ?
C27 C28 1.383(11) . ?
C27 H27 0.9300 . ?
C28 H28 0.9300 . ?
C29 C30 1.397(13) . ?
C29 H29 0.9300 . ?
C30 C31 1.372(13) . ?
C30 H30 0.9300 . ?
C31 C32 1.385(12) . ?
C31 H31 0.9300 . ?
C32 H32 0.9300 . ?

loop_
_geom_hbond_atom_site_label_D
_geom_hbond_atom_site_label_H
_geom_hbond_atom_site_label_A
_geom_hbond_distance_DH
_geom_hbond_distance_HA
_geom_hbond_distance_DA
_geom_hbond_angle_DHA
_geom_hbond_site_symmetry_A
C2 H2 I1 0.93 3.21 3.840(10) 126.6 2_566
C8 H8 I1 0.93 2.99 3.893(8) 164.1 .
C13 H13 I1 0.93 3.28 3.857(9) 122.4 2_566
C14 H14 I2 0.93 3.09 3.867(10) 141.6 2_667
C23 H23 I2 0.93 2.99 3.883(8) 161.2 2_667
C27 H27 I1 0.93 3.36 4.002(9) 127.9 1_556
C28 H28 I2 0.93 3.26 3.846(8) 122.7 .
C32 H32 I2 0.93 3.20 3.827(9) 126.2 .

loop_
_geom_torsion_atom_site_label_1
_geom_torsion_atom_site_label_2
_geom_torsion_atom_site_label_3
_geom_torsion_atom_site_label_4
_geom_torsion
_geom_torsion_site_symmetry_1
_geom_torsion_site_symmetry_2
_geom_torsion_site_symmetry_3
_geom_torsion_site_symmetry_4
_geom_torsion_publ_flag
C6 N2 C2 C3 -3.0(12) . . . . ?
Cu1 N2 C2 C3 177.2(7) 2_566 . . . ?
N2 C2 C3 C4 2.0(14) . . . . ?
C2 C3 C4 C5 0.0(14) . . . . ?
C3 C4 C5 C6 -0.8(14) . . . . ?
C2 N2 C6 C5 2.0(11) . . . . ?
Cu1 N2 C6 C5 -178.3(6) 2_566 . . . ?
C2 N2 C6 As1 177.2(6) . . . . ?
Cu1 N2 C6 As1 -3.1(8) 2_566 . . . ?
C4 C5 C6 N2 -0.2(13) . . . . ?
C4 C5 C6 As1 -175.1(7) . . . . ?
C12 C7 C8 C9 -3.6(14) . . . . ?
As1 C7 C8 C9 172.1(8) . . . . ?
C7 C8 C9 C10 3.3(17) . . . . ?
C8 C9 C10 C11 -0.9(18) . . . . ?
C9 C10 C11 C12 -1.1(16) . . . . ?
C8 C7 C12 C11 1.7(14) . . . . ?
As1 C7 C12 C11 -174.0(8) . . . . ?
C10 C11 C12 C7 0.7(16) . . . . ?
C17 N1 C13 C14 0.9(12) . . . . ?
Cu1 N1 C13 C14 176.9(7) 2_566 . . . ?
N1 C13 C14 C15 0.8(15) . . . . ?
C13 C14 C15 C16 -2.1(15) . . . . ?
C14 C15 C16 C17 1.7(14) . . . . ?
C13 N1 C17 C16 -1.2(11) . . . . ?
Cu1 N1 C17 C16 -177.1(6) 2_566 . . . ?
C13 N1 C17 As1 -174.2(6) . . . . ?
Cu1 N1 C17 As1 9.9(8) 2_566 . . . ?
C15 C16 C17 N1 -0.1(12) . . . . ?
C15 C16 C17 As1 172.7(7) . . . . ?
C32 N3 C18 C29 4.1(11) . . . . ?
Cu2 N3 C18 C29 -176.1(6) . . . . ?
C32 N3 C18 As2 177.9(6) . . . . ?
Cu2 N3 C18 As2 -2.3(8) . . . . ?
C23 C1 C19 C20 3.1(14) . . . . ?
As2 C1 C19 C20 -174.5(7) . . . . ?
C1 C19 C20 C21 -2.8(15) . . . . ?
C19 C20 C21 C22 2.6(16) . . . . ?
C20 C21 C22 C23 -2.6(15) . . . . ?
C19 C1 C23 C22 -3.2(13) . . . . ?
As2 C1 C23 C22 174.5(7) . . . . ?
C21 C22 C23 C1 3.0(15) . . . . ?
C28 N4 C24 C25 -0.9(11) . . . . ?
Cu2 N4 C24 C25 -176.2(6) . . . . ?
C28 N4 C24 As2 -176.2(6) . . . . ?
Cu2 N4 C24 As2 8.5(7) . . . . ?
N4 C24 C25 C26 0.8(12) . . . . ?
As2 C24 C25 C26 175.9(6) . . . . ?
C24 C25 C26 C27 -1.4(13) . . . . ?
C25 C26 C27 C28 2.1(14) . . . . ?
C24 N4 C28 C27 1.6(12) . . . . ?
Cu2 N4 C28 C27 177.1(6) . . . . ?
C26 C27 C28 N4 -2.2(13) . . . . ?
N3 C18 C29 C30 -2.2(13) . . . . ?
As2 C18 C29 C30 -175.7(7) . . . . ?
C18 C29 C30 C31 -0.2(14) . . . . ?
C29 C30 C31 C32 0.6(13) . . . . ?
C18 N3 C32 C31 -3.7(12) . . . . ?
Cu2 N3 C32 C31 176.5(6) . . . . ?
C30 C31 C32 N3 1.4(13) . . . . ?
